data_1001373
loop_
_publ_author_name
'Martin, C'
'Michel, C'
'Maignan, A'
'Hervieu, M'
'Raveau, B'

_publ_section_title
;
Tl Ba~2-x~ Ca~2+x~ Cu~3~ O~10-y~ : un supraconducteur a 120 K, nouveau
terme d'une grande famille d'intercroissances de couches multiples
types chlorure de sodium et de couches multiples de type perovskite
deficitaires en oxygene
;
_journal_coden_ASTM CHDCAQ
_journal_name_full
;
Comptes Rendus Hebdomadaires des Seances de l'Academie des Sciences,
Serie C, Sciences Chimiques (1966-)
;
_journal_page_first 27
_journal_page_last 32
_journal_volume 307
_journal_year 1988
_chemical_formula_structural 'Tl0.93 Ba2 Ca2 Cu3 O8.84'
_chemical_formula_sum 'Ba2 Ca2 Cu3 O8.84 Tl0.93'
_chemical_name_systematic
;
Barium calcium copper(II,III) thallium oxide (2/2/4/.93/8.84)
;
_space_group_IT_number 123
_symmetry_cell_setting tetragonal
_symmetry_Int_Tables_number 123
_symmetry_space_group_name_Hall '-P 4 2'
_symmetry_space_group_name_H-M 'P 4/m m m'
_cell_angle_alpha 90
_cell_angle_beta 90
_cell_angle_gamma 90
_cell_formula_units_Z 1
_cell_length_a 3.844
_cell_length_b 3.844
_cell_length_c 15.88
_cell_volume 234.6
_refine_ls_R_factor_all 0.08
_cod_original_formula_sum 'Ba2 Ca2 Cu3 O8.84 Tl.93'
_cod_database_code 1001373

loop_
_symmetry_equiv_pos_as_xyz
x,y,z
-x,-y,z
-x,y,z
x,-y,z
-y,x,z
y,-x,z
y,x,z
-y,-x,z
-x,-y,-z
x,y,-z
x,-y,-z
-x,y,-z
y,-x,-z
-y,x,-z
-y,-x,-z
y,x,-z

loop_
_atom_site_label
_atom_site_type_symbol
_atom_site_symmetry_multiplicity
_atom_site_Wyckoff_symbol
_atom_site_fract_x
_atom_site_fract_y
_atom_site_fract_z
_atom_site_occupancy
_atom_site_attached_hydrogens
_atom_site_calc_flag
Tl1 Tl1+ 1 b 0. 0. 0.5 0.93(2) 0 d
Ba1 Ba2+ 2 h 0.5 0.5 0.3259(5) 1.00(2) 0 d
Ca1 Ca2+ 2 h 0.5 0.5 0.092(1) 1.00(2) 0 d
Cu1 Cu3+ 1 a 0. 0. 0. 1. 0 d
Cu2 Cu3+ 2 g 0. 0. 0.1934(7) 1. 0 d
O1 O2- 2 f 0. 0.5 0. 1.00(2) 0 d
O2 O2- 2 g 0. 0. 0.10(1) 0.32(5) 0 d
O3 O2- 4 i 0. 0.5 0.204(3) 0.80(6) 0 d
O4 O2- 2 g 0. 0. 0.328(2) 1. 0 d
O5 O2- 1 d 0.5 0.5 0.5 1. 0 d

loop_
_atom_type_symbol
_atom_type_oxidation_number
Tl1+ 1.000
Ba2+ 2.000
Ca2+ 2.000
Cu3+ 2.920
O2- -2.000
